data_2107290
loop_
_publ_author_name
'Terlan, B\"urgehan'
'Akselrud, Lev'
'Baranov, Alexey I.'
'Borrmann, Horst'
'Grin, Yuri'

_publ_section_title
;
 On the transferability of electron density in binary vanadium borides VB,
 V~3~B~4~ and VB~2~
;
_journal_coeditor_code PI5025
_journal_issue 6
_journal_name_full 'Acta Crystallographica Section B'
_journal_page_first 777
_journal_page_last 787
_journal_paper_doi 10.1107/S2052520615018363
_journal_volume 71
_journal_year 2015
_chemical_formula_moiety 'B2 V1'
_chemical_formula_sum 'B2 V'
_chemical_formula_weight 72.55
_space_group_IT_number 191
_symmetry_cell_setting hexagonal
_symmetry_space_group_name_Hall '-P 6 2'
_symmetry_space_group_name_H-M 'P 6/m m m'
_atom_sites_solution_hydrogens none
_atom_sites_solution_primary direct
_atom_sites_solution_secondary difmap
_cell_angle_alpha 90
_cell_angle_beta 90
_cell_angle_gamma 120
_cell_formula_units_Z 1
_cell_length_a 2.9977(2)
_cell_length_b 2.9977(2)
_cell_length_c 3.0560(3)
_cell_measurement_reflns_used 2109
_cell_measurement_temperature 295
_cell_measurement_theta_max 67.75
_cell_measurement_theta_min 5.3
_cell_volume 23.783(3)
_computing_cell_refinement WinCSD
_computing_data_reduction WinCSD
_computing_publication_material 'enCIFer 1.3, CCDC, 2008'
_computing_structure_refinement
;
WinCSD(Akselrud et al, 1993)
;
_computing_structure_solution WinCSD
_diffrn_ambient_temperature 295.0
_diffrn_measured_fraction_theta_full 1.0
_diffrn_measured_fraction_theta_max 1.0
_diffrn_measurement_device_type 'Rigaku R-axis Spider'
_diffrn_measurement_method dtprofit.ref
_diffrn_radiation_monochromator 'Multilayer Optics'
_diffrn_radiation_source 'Rotating Anode'
_diffrn_radiation_type AgK\a
_diffrn_radiation_wavelength 0.560871
_diffrn_reflns_av_R_equivalents 0.0162
_diffrn_reflns_av_sigmaI/netI 0.0162
_diffrn_reflns_limit_h_max 6
_diffrn_reflns_limit_h_min -7
_diffrn_reflns_limit_k_max 8
_diffrn_reflns_limit_k_min -9
_diffrn_reflns_limit_l_max 9
_diffrn_reflns_limit_l_min -10
_diffrn_reflns_number 2002
_diffrn_reflns_theta_full 67.75
_diffrn_reflns_theta_max 67.75
_diffrn_reflns_theta_min 5.3
_diffrn_standards_decay_% 0.10(10)
_diffrn_standards_interval_time 120
_diffrn_standards_number 3
_exptl_absorpt_coefficient_mu 4.750
_exptl_absorpt_correction_T_max 1.0000
_exptl_absorpt_correction_T_min 0.8733
_exptl_absorpt_correction_type multi-scan
_exptl_absorpt_process_details 'CrystalClear (Rigaku Corp., 2000), '
_exptl_crystal_colour grey
_exptl_crystal_density_diffrn 5.0660(10)
_exptl_crystal_density_method 'not measured'
_exptl_crystal_description chip
_exptl_crystal_F_000 33
_exptl_crystal_size_max 0.02
_exptl_crystal_size_mid 0.015
_exptl_crystal_size_min 0.01
_refine_diff_density_max 0.075
_refine_diff_density_min -0.068
_refine_ls_goodness_of_fit_ref 1.02
_refine_ls_hydrogen_treatment none
_refine_ls_matrix_type fullcycle
_refine_ls_number_parameters 21
_refine_ls_number_reflns 215
_refine_ls_number_restraints 0
_refine_ls_restrained_S_all 1.02
_refine_ls_R_factor_all 0.0058
_refine_ls_R_factor_gt 0.0058
_refine_ls_shift/su_max 0
_refine_ls_shift/su_mean 0
_refine_ls_structure_factor_coef Inet
_refine_ls_weighting_details 0.1473/[\s(F~o~)^2^]
_refine_ls_weighting_scheme sigma
_refine_ls_wR_factor_gt 0.0063
_refine_ls_wR_factor_ref 0.0063
_reflns_number_gt 215
_reflns_number_total 215
_reflns_threshold_expression 'F~o~ > 4\s(F~o~)'
_cod_data_source_file pi5025sup1.cif
_cod_data_source_block VB2
_cod_original_cell_volume 23.782(6)
_cod_original_sg_symbol_Hall -P62
_cod_original_formula_sum 'B2 V1'
_cod_database_code 2107290
_cod_database_fobs_code 2107290

loop_
_symmetry_equiv_pos_as_xyz
' x, y, z'
'-y, x-y, z'
'-x+y, -x, z'
'-x, -y, z'
' y, -x+y, z'
' x-y, x, z'
'-y, -x, z'
'-x+y, y, z'
' x, x-y, z'
' y, x, z'
' x-y, -y, z'
'-x, -x+y, z'
'-x, -y, -z'
' y, -x+y, -z'
' x-y, x, -z'
' x, y, -z'
'-y, x-y, -z'
'-x+y, -x, -z'
' y, x, -z'
' x-y, -y, -z'
'-x, -x+y, -z'
'-y, -x, -z'
'-x+y, y, -z'
' x, x-y, -z'

loop_
_atom_rho_multipole_atom_label
_atom_rho_multipole_coeff_Pv
_atom_rho_multipole_coeff_P00
_atom_rho_multipole_coeff_P10
_atom_rho_multipole_coeff_P11
_atom_rho_multipole_coeff_P1-1
_atom_rho_multipole_coeff_P20
_atom_rho_multipole_coeff_P21
_atom_rho_multipole_coeff_P2-1
_atom_rho_multipole_coeff_P22
_atom_rho_multipole_coeff_P2-2
_atom_rho_multipole_coeff_P30
_atom_rho_multipole_coeff_P31
_atom_rho_multipole_coeff_P3-1
_atom_rho_multipole_coeff_P32
_atom_rho_multipole_coeff_P3-2
_atom_rho_multipole_coeff_P33
_atom_rho_multipole_coeff_P3-3
_atom_rho_multipole_coeff_P40
_atom_rho_multipole_coeff_P41
_atom_rho_multipole_coeff_P4-1
_atom_rho_multipole_coeff_P42
_atom_rho_multipole_coeff_P4-2
_atom_rho_multipole_coeff_P43
_atom_rho_multipole_coeff_P4-3
_atom_rho_multipole_coeff_P44
_atom_rho_multipole_coeff_P4-4
_atom_rho_multipole_kappa
_atom_rho_multipole_kappa_prime0
_atom_rho_multipole_kappa_prime1
_atom_rho_multipole_kappa_prime2
_atom_rho_multipole_kappa_prime3
_atom_rho_multipole_kappa_prime4
_atom_rho_multipole_radial_slater_n0
_atom_rho_multipole_radial_slater_zeta0
_atom_rho_multipole_radial_slater_n1
_atom_rho_multipole_radial_slater_zeta1
_atom_rho_multipole_radial_slater_n2
_atom_rho_multipole_radial_slater_zeta2
_atom_rho_multipole_radial_slater_n3
_atom_rho_multipole_radial_slater_zeta3
_atom_rho_multipole_radial_slater_n4
_atom_rho_multipole_radial_slater_zeta4
V1 4.662(2) 0 0 0 0 0.034(2) 0 0 0 0 0 0 0 0 0 0 0 -0.025(2) 0 0 0 0 0 0 0 0 0.984(2) 1.198(2) 1 1 1 1 4 4.4 4 4.4 4 4.4 4 4.4 4 4.4
B1 3.169(3) 0 0 0 0 0.044(2) 0 0 0 0 0 0 0 0 0 0 0.269(2) -0.045(2) 0 0 0 0 0 0 0 0 -0.0965(2) 0.801(2) 1 1 1 1 2 2.53 2 2.53 2 2.53 3 2.53 4 2.53

loop_
_atom_site_type_symbol
_atom_site_label
_atom_site_fract_x
_atom_site_fract_y
_atom_site_fract_z
_atom_site_U_iso_or_equiv
_atom_site_adp_type
_atom_site_occupancy
_atom_site_symmetry_multiplicity
V V1 0 0 0 0.00184(3) Bani 1.0 24
B B1 0.33333 0.66666 0.5 0.00372(5) Bani 1.0 12

loop_
_atom_site_aniso_label
_atom_site_aniso_U_11
_atom_site_aniso_U_22
_atom_site_aniso_U_33
_atom_site_aniso_U_12
_atom_site_aniso_U_13
_atom_site_aniso_U_23
V1 0.00146(4) 0.00146(4) 0.00169(5) 0 0 0.00073(2)
B1 0.00275(5) 0.00275(5) 0.00432(8) 0 0 0.00138(3)

loop_
_atom_type_symbol
_atom_type_description
_atom_type_number_in_cell
_atom_type_scat_dispersion_real
_atom_type_scat_dispersion_imag
_atom_type_scat_source
V V 1.00 .194 .338 International_Tables_Vol_IV_Table_2.3.1
B B 2.00 .000 .000 International_Tables_Vol_IV_Table_2.3.1

loop_
_geom_angle_atom_site_label_1
_geom_angle_atom_site_label_2
_geom_angle_atom_site_label_3
_geom_angle_site_symmetry_1
_geom_angle_site_symmetry_3
_geom_angle
_geom_angle_publ_flag
B1 V1 B1 . 1_554 82.880(10) yes
B1 V1 B1 . 1_545 80.960(10) yes
B1 V1 B1 . 1_544 135.97(2) yes
B1 V1 B1 . 1_445 80.960(10) yes
B1 V1 B1 . 1_444 135.97(2) yes
B1 V1 B1 . 4_555 97.120(10) yes
B1 V1 B1 . 4_554 180.00(2) yes
B1 V1 B1 . 4_565 44.030(10) yes
B1 V1 B1 . 4_564 99.040(10) yes
B1 V1 B1 . 4_665 44.030(10) yes
B1 V1 B1 . 4_664 99.040(10) yes
B1 V1 V1 . 1_545 130.480(10) yes
B1 V1 V1 . 1_565 49.520(10) yes
B1 V1 V1 . 1_655 90.000(10) yes
B1 V1 V1 . 1_455 90.000(10) yes
B1 V1 V1 . 1_445 130.480(10) yes
B1 V1 V1 . 1_665 49.520(10) yes
B1 V1 V1 . 1_554 131.440(10) yes
B1 V1 V1 . 1_556 48.560(10) yes
B1 V1 B1 1_554 1_545 135.97(2) yes
B1 V1 B1 1_554 1_544 80.960(10) yes
B1 V1 B1 1_554 1_445 135.97(2) yes
B1 V1 B1 1_554 1_444 80.960(10) yes
B1 V1 B1 1_554 4_555 180.00(2) yes
B1 V1 B1 1_554 4_554 97.120(10) yes
B1 V1 B1 1_554 4_565 99.040(10) yes
B1 V1 B1 1_554 4_564 44.030(10) yes
B1 V1 B1 1_554 4_665 99.040(10) yes
B1 V1 B1 1_554 4_664 44.030(10) yes
B1 V1 V1 1_554 1_545 130.480(10) yes
B1 V1 V1 1_554 1_565 49.520(10) yes
B1 V1 V1 1_554 1_655 90.000(10) yes
B1 V1 V1 1_554 1_455 90.000(10) yes
B1 V1 V1 1_554 1_445 130.480(10) yes
B1 V1 V1 1_554 1_665 49.520(10) yes
B1 V1 V1 1_554 1_554 48.560(10) yes
B1 V1 V1 1_554 1_556 131.440(10) yes
B1 V1 B1 1_545 1_544 82.880(10) yes
B1 V1 B1 1_545 1_445 80.960(10) yes
B1 V1 B1 1_545 1_444 135.97(2) yes
B1 V1 B1 1_545 4_555 44.030(10) yes
B1 V1 B1 1_545 4_554 99.040(10) yes
B1 V1 B1 1_545 4_565 97.120(10) yes
B1 V1 B1 1_545 4_564 180.00(2) yes
B1 V1 B1 1_545 4_665 44.030(10) yes
B1 V1 B1 1_545 4_664 99.040(10) yes
B1 V1 V1 1_545 1_545 49.520(10) yes
B1 V1 V1 1_545 1_565 130.480(10) yes
B1 V1 V1 1_545 1_655 49.520(10) yes
B1 V1 V1 1_545 1_455 130.480(10) yes
B1 V1 V1 1_545 1_445 90.000(10) yes
B1 V1 V1 1_545 1_665 90.000(10) yes
B1 V1 V1 1_545 1_554 131.440(10) yes
B1 V1 V1 1_545 1_556 48.560(10) yes
B1 V1 B1 1_544 1_445 135.97(2) yes
B1 V1 B1 1_544 1_444 80.960(10) yes
B1 V1 B1 1_544 4_555 99.040(10) yes
B1 V1 B1 1_544 4_554 44.030(10) yes
B1 V1 B1 1_544 4_565 180.00(2) yes
B1 V1 B1 1_544 4_564 97.120(10) yes
B1 V1 B1 1_544 4_665 99.040(10) yes
B1 V1 B1 1_544 4_664 44.030(10) yes
B1 V1 V1 1_544 1_545 49.520(10) yes
B1 V1 V1 1_544 1_565 130.480(10) yes
B1 V1 V1 1_544 1_655 49.520(10) yes
B1 V1 V1 1_544 1_455 130.480(10) yes
B1 V1 V1 1_544 1_445 90.000(10) yes
B1 V1 V1 1_544 1_665 90.000(10) yes
B1 V1 V1 1_544 1_554 48.560(10) yes
B1 V1 V1 1_544 1_556 131.440(10) yes
B1 V1 B1 1_445 1_444 82.880(10) yes
B1 V1 B1 1_445 4_555 44.030(10) yes
B1 V1 B1 1_445 4_554 99.040(10) yes
B1 V1 B1 1_445 4_565 44.030(10) yes
B1 V1 B1 1_445 4_564 99.040(10) yes
B1 V1 B1 1_445 4_665 97.120(10) yes
B1 V1 B1 1_445 4_664 180.00(2) yes
B1 V1 V1 1_445 1_545 90.000(10) yes
B1 V1 V1 1_445 1_565 90.000(10) yes
B1 V1 V1 1_445 1_655 130.480(10) yes
B1 V1 V1 1_445 1_455 49.520(10) yes
B1 V1 V1 1_445 1_445 49.520(10) yes
B1 V1 V1 1_445 1_665 130.480(10) yes
B1 V1 V1 1_445 1_554 131.440(10) yes
B1 V1 V1 1_445 1_556 48.560(10) yes
B1 V1 B1 1_444 4_555 99.040(10) yes
B1 V1 B1 1_444 4_554 44.030(10) yes
B1 V1 B1 1_444 4_565 99.040(10) yes
B1 V1 B1 1_444 4_564 44.030(10) yes
B1 V1 B1 1_444 4_665 180.00(2) yes
B1 V1 B1 1_444 4_664 97.120(10) yes
B1 V1 V1 1_444 1_545 90.000(10) yes
B1 V1 V1 1_444 1_565 90.000(10) yes
B1 V1 V1 1_444 1_655 130.480(10) yes
B1 V1 V1 1_444 1_455 49.520(10) yes
B1 V1 V1 1_444 1_445 49.520(10) yes
B1 V1 V1 1_444 1_665 130.480(10) yes
B1 V1 V1 1_444 1_554 48.560(10) yes
B1 V1 V1 1_444 1_556 131.440(10) yes
B1 V1 B1 4_555 4_554 82.880(10) yes
B1 V1 B1 4_555 4_565 80.960(10) yes
B1 V1 B1 4_555 4_564 135.97(2) yes
B1 V1 B1 4_555 4_665 80.960(10) yes
B1 V1 B1 4_555 4_664 135.97(2) yes
B1 V1 V1 4_555 1_545 49.520(10) yes
B1 V1 V1 4_555 1_565 130.480(10) yes
B1 V1 V1 4_555 1_655 90.000(10) yes
B1 V1 V1 4_555 1_455 90.000(10) yes
B1 V1 V1 4_555 1_445 49.520(10) yes
B1 V1 V1 4_555 1_665 130.480(10) yes
B1 V1 V1 4_555 1_554 131.440(10) yes
B1 V1 V1 4_555 1_556 48.560(10) yes
B1 V1 B1 4_554 4_565 135.97(2) yes
B1 V1 B1 4_554 4_564 80.960(10) yes
B1 V1 B1 4_554 4_665 135.97(2) yes
B1 V1 B1 4_554 4_664 80.960(10) yes
B1 V1 V1 4_554 1_545 49.520(10) yes
B1 V1 V1 4_554 1_565 130.480(10) yes
B1 V1 V1 4_554 1_655 90.000(10) yes
B1 V1 V1 4_554 1_455 90.000(10) yes
B1 V1 V1 4_554 1_445 49.520(10) yes
B1 V1 V1 4_554 1_665 130.480(10) yes
B1 V1 V1 4_554 1_554 48.560(10) yes
B1 V1 V1 4_554 1_556 131.440(10) yes
B1 V1 B1 4_565 4_564 82.880(10) yes
B1 V1 B1 4_565 4_665 80.960(10) yes
B1 V1 B1 4_565 4_664 135.97(2) yes
B1 V1 V1 4_565 1_545 130.480(10) yes
B1 V1 V1 4_565 1_565 49.520(10) yes
B1 V1 V1 4_565 1_655 130.480(10) yes
B1 V1 V1 4_565 1_455 49.520(10) yes
B1 V1 V1 4_565 1_445 90.000(10) yes
B1 V1 V1 4_565 1_665 90.000(10) yes
B1 V1 V1 4_565 1_554 131.440(10) yes
B1 V1 V1 4_565 1_556 48.560(10) yes
B1 V1 B1 4_564 4_665 135.97(2) yes
B1 V1 B1 4_564 4_664 80.960(10) yes
B1 V1 V1 4_564 1_545 130.480(10) yes
B1 V1 V1 4_564 1_565 49.520(10) yes
B1 V1 V1 4_564 1_655 130.480(10) yes
B1 V1 V1 4_564 1_455 49.520(10) yes
B1 V1 V1 4_564 1_445 90.000(10) yes
B1 V1 V1 4_564 1_665 90.000(10) yes
B1 V1 V1 4_564 1_554 48.560(10) yes
B1 V1 V1 4_564 1_556 131.440(10) yes
B1 V1 B1 4_665 4_664 82.880(10) yes
B1 V1 V1 4_665 1_545 90.000(10) yes
B1 V1 V1 4_665 1_565 90.000(10) yes
B1 V1 V1 4_665 1_655 49.520(10) yes
B1 V1 V1 4_665 1_455 130.480(10) yes
B1 V1 V1 4_665 1_445 130.480(10) yes
B1 V1 V1 4_665 1_665 49.520(10) yes
B1 V1 V1 4_665 1_554 131.440(10) yes
B1 V1 V1 4_665 1_556 48.560(10) yes
B1 V1 V1 4_664 1_545 90.000(10) yes
B1 V1 V1 4_664 1_565 90.000(10) yes
B1 V1 V1 4_664 1_655 49.520(10) yes
B1 V1 V1 4_664 1_455 130.480(10) yes
B1 V1 V1 4_664 1_445 130.480(10) yes
B1 V1 V1 4_664 1_665 49.520(10) yes
B1 V1 V1 4_664 1_554 48.560(10) yes
B1 V1 V1 4_664 1_556 131.440(10) yes
V1 V1 V1 1_545 1_565 180.000(10) yes
V1 V1 V1 1_545 1_655 60.000(10) yes
V1 V1 V1 1_545 1_455 120.000(10) yes
V1 V1 V1 1_545 1_445 60.000(10) yes
V1 V1 V1 1_545 1_665 120.000(10) yes
V1 V1 V1 1_545 1_554 90.000(10) yes
V1 V1 V1 1_545 1_556 90.000(10) yes
V1 V1 V1 1_565 1_655 120.000(10) yes
V1 V1 V1 1_565 1_455 60.000(10) yes
V1 V1 V1 1_565 1_445 120.000(10) yes
V1 V1 V1 1_565 1_665 60.000(10) yes
V1 V1 V1 1_565 1_554 90.000(10) yes
V1 V1 V1 1_565 1_556 90.000(10) yes
V1 V1 V1 1_655 1_455 180.000(10) yes
V1 V1 V1 1_655 1_445 120.000(10) yes
V1 V1 V1 1_655 1_665 60.000(10) yes
V1 V1 V1 1_655 1_554 90.000(10) yes
V1 V1 V1 1_655 1_556 90.000(10) yes
V1 V1 V1 1_455 1_445 60.000(10) yes
V1 V1 V1 1_455 1_665 120.000(10) yes
V1 V1 V1 1_455 1_554 90.000(10) yes
V1 V1 V1 1_455 1_556 90.000(10) yes
V1 V1 V1 1_445 1_665 180.000(10) yes
V1 V1 V1 1_445 1_554 90.000(10) yes
V1 V1 V1 1_445 1_556 90.000(10) yes
V1 V1 V1 1_665 1_554 90.000(10) yes
V1 V1 V1 1_665 1_556 90.000(10) yes
V1 V1 V1 1_554 1_556 180.000(10) yes
B1 B1 B1 4_565 4_665 120.00(2) yes
B1 B1 B1 4_565 4_675 120.00(2) yes
B1 B1 V1 4_565 . 67.990(10) yes
B1 B1 V1 4_565 1_556 67.990(10) yes
B1 B1 V1 4_565 1_565 67.990(10) yes
B1 B1 V1 4_565 1_566 67.990(10) yes
B1 B1 V1 4_565 1_665 138.56(2) yes
B1 B1 V1 4_565 1_666 138.56(2) yes
B1 B1 B1 4_665 4_675 120.00(2) yes
B1 B1 V1 4_665 . 67.990(10) yes
B1 B1 V1 4_665 1_556 67.990(10) yes
B1 B1 V1 4_665 1_565 138.56(2) yes
B1 B1 V1 4_665 1_566 138.56(2) yes
B1 B1 V1 4_665 1_665 67.990(10) yes
B1 B1 V1 4_665 1_666 67.990(10) yes
B1 B1 V1 4_675 . 138.56(2) yes
B1 B1 V1 4_675 1_556 138.56(2) yes
B1 B1 V1 4_675 1_565 67.990(10) yes
B1 B1 V1 4_675 1_566 67.990(10) yes
B1 B1 V1 4_675 1_665 67.990(10) yes
B1 B1 V1 4_675 1_666 67.990(10) yes
V1 B1 V1 . 1_556 82.880(10) yes
V1 B1 V1 . 1_565 80.960(10) yes
V1 B1 V1 . 1_566 135.97(2) yes
V1 B1 V1 . 1_665 80.960(10) yes
V1 B1 V1 . 1_666 135.97(2) yes
V1 B1 V1 1_556 1_565 135.97(2) yes
V1 B1 V1 1_556 1_566 80.960(10) yes
V1 B1 V1 1_556 1_665 135.97(2) yes
V1 B1 V1 1_556 1_666 80.960(10) yes
V1 B1 V1 1_565 1_566 82.880(10) yes
V1 B1 V1 1_565 1_665 80.960(10) yes
V1 B1 V1 1_565 1_666 135.97(2) yes
V1 B1 V1 1_566 1_665 135.97(2) yes
V1 B1 V1 1_566 1_666 80.960(10) yes
V1 B1 V1 1_665 1_666 82.880(10) yes

loop_
_geom_bond_atom_site_label_1
_geom_bond_atom_site_label_2
_geom_bond_site_symmetry_2
_geom_bond_distance
_geom_bond_publ_flag
V1 B1 . 2.3087(2) yes
V1 B1 1_554 2.3087(2) yes
V1 B1 1_545 2.3087(2) yes
V1 B1 1_544 2.3087(2) yes
V1 B1 1_445 2.3087(2) yes
V1 B1 1_444 2.3087(2) yes
V1 B1 4_555 2.3087(2) yes
V1 B1 4_554 2.3087(2) yes
V1 B1 4_565 2.3087(2) yes
V1 B1 4_564 2.3087(2) yes
V1 B1 4_665 2.3087(2) yes
V1 B1 4_664 2.3087(2) yes
V1 V1 1_545 2.9977(2) yes
V1 V1 1_565 2.9977(2) yes
V1 V1 1_655 2.9977(2) yes
V1 V1 1_455 2.9977(2) yes
V1 V1 1_445 2.9977(2) yes
V1 V1 1_665 2.9977(2) yes
V1 V1 1_554 3.0560(4) yes
V1 V1 1_556 3.0560(4) yes
B1 B1 4_565 1.7307(2) yes
B1 B1 4_665 1.7307(2) yes
B1 B1 4_675 1.7307(2) yes
